data_4312335
loop_
_publ_author_name
'Vaddypally Shivaiah'
'M. Nagaraju'
'Samar K. Das'

_publ_section_title
;
 Formation of a Spiral-Shaped Inorganic-Organic Hybrid Chain,
 [CuII(2,2'-bipy)(H2O)2Al(OH)6Mo6O18]nn-: Influence of Intra- and
 Interchain Supramolecular Interactions
;
_journal_name_full 'Inorganic Chemistry'
_journal_page_first 6604
_journal_page_last 6606
_journal_paper_doi 10.1021/ic034581f
_journal_volume 42
_journal_year 2003
_chemical_formula_sum 'C20 H38 Al Cl Cu2 Mo6 N4 O32'
_chemical_formula_weight 1611.69
_chemical_name_systematic
; 
 ? 
;
_space_group_IT_number 2
_symmetry_cell_setting triclinic
_symmetry_space_group_name_Hall '-P 1'
_symmetry_space_group_name_H-M 'P -1'
_atom_sites_solution_hydrogens geom
_atom_sites_solution_primary direct
_atom_sites_solution_secondary difmap
_audit_creation_method SHELXL-97
_cell_angle_alpha 112.191(8)
_cell_angle_beta 106.693(9)
_cell_angle_gamma 93.916(13)
_cell_formula_units_Z 2
_cell_length_a 11.2253(18)
_cell_length_b 14.5194(17)
_cell_length_c 15.2672(10)
_cell_measurement_reflns_used 25
_cell_measurement_temperature 293(2)
_cell_measurement_theta_max 10.64
_cell_measurement_theta_min 9.39
_cell_volume 2162.6(5)
_computing_cell_refinement 'CAD4 Software (Enraf-Nonius, 1989)'
_computing_data_collection 'CAD4 Software (Enraf-Nonius, 1989)'
_computing_data_reduction wingx
_computing_molecular_graphics 'Diamond 2'
_computing_publication_material 'SHELXL-97 (Sheldrick, 1997)'
_computing_structure_refinement 'SHELXL-97 (Sheldrick, 1997)'
_computing_structure_solution 'SHELXS-97 (Sheldrick, 1990)'
_diffrn_ambient_temperature 0(2)
_diffrn_measured_fraction_theta_full 1.000
_diffrn_measured_fraction_theta_max 1.000
_diffrn_measurement_device_type 'Enraf-Nonius Mach3 four-circle'
_diffrn_measurement_method 'omega scans'
_diffrn_radiation_monochromator graphite
_diffrn_radiation_source 'fine-focus sealed tube'
_diffrn_radiation_type MoK\a
_diffrn_radiation_wavelength 0.71073
_diffrn_reflns_av_R_equivalents 0.0000
_diffrn_reflns_av_sigmaI/netI 0.0125
_diffrn_reflns_limit_h_max 13
_diffrn_reflns_limit_h_min 0
_diffrn_reflns_limit_k_max 17
_diffrn_reflns_limit_k_min -17
_diffrn_reflns_limit_l_max 16
_diffrn_reflns_limit_l_min -18
_diffrn_reflns_number 7597
_diffrn_reflns_theta_full 24.97
_diffrn_reflns_theta_max 24.97
_diffrn_reflns_theta_min 1.53
_diffrn_standards_decay_% none
_diffrn_standards_interval_time 90
_diffrn_standards_number 3
_exptl_absorpt_coefficient_mu 2.834
_exptl_absorpt_correction_T_max 0.4642
_exptl_absorpt_correction_T_min 0.2998
_exptl_absorpt_correction_type psi-scan
_exptl_crystal_colour blue
_exptl_crystal_density_diffrn 2.475
_exptl_crystal_density_method 'not measured'
_exptl_crystal_description block
_exptl_crystal_F_000 1564
_exptl_crystal_size_max 0.56
_exptl_crystal_size_mid 0.38
_exptl_crystal_size_min 0.32
_refine_diff_density_max 1.172
_refine_diff_density_min -0.659
_refine_diff_density_rms 0.110
_refine_ls_extinction_method none
_refine_ls_goodness_of_fit_ref 1.195
_refine_ls_hydrogen_treatment mixed
_refine_ls_matrix_type full
_refine_ls_number_parameters 678
_refine_ls_number_reflns 7597
_refine_ls_number_restraints 0
_refine_ls_restrained_S_all 1.195
_refine_ls_R_factor_all 0.0266
_refine_ls_R_factor_gt 0.0205
_refine_ls_shift/su_max 0.154
_refine_ls_shift/su_mean 0.002
_refine_ls_structure_factor_coef Fsqd
_refine_ls_weighting_details 'w=1/[\s^2^(Fo^2^)+(0.0263P)^2^+4.0607P] where P=(Fo^2^+2Fc^2^)/3'
_refine_ls_weighting_scheme calc
_refine_ls_wR_factor_gt 0.0500
_refine_ls_wR_factor_ref 0.0609
_reflns_number_gt 6757
_reflns_number_total 7597
_reflns_threshold_expression >2sigma(I)
_cod_data_source_file ic034581fsi20030806_023946.cif
_cod_data_source_block compd1
_cod_depositor_comments
;
The following automatic conversions were performed:

'_refine_ls_weighting_scheme' value 'calc
w=1/[\s^2^(Fo^2^)+(0.0263P)^2^+4.0607P] where P=(Fo^2^+2Fc^2^)/3' was
changed to 'calc'. New tag '_refine_ls_weighting_details' was
created. The value of the new tag was set to
'w=1/[\s^2^(Fo^2^)+(0.0263P)^2^+4.0607P] where P=(Fo^2^+2Fc^2^)/3'.

Automatic conversion script
Id: cif_fix_values 3143 2015-03-26 13:38:13Z robertas 
;
_cod_database_code 4312335

loop_
_symmetry_equiv_pos_as_xyz
'x, y, z'
'-x, -y, -z'

loop_
_atom_site_label
_atom_site_type_symbol
_atom_site_fract_x
_atom_site_fract_y
_atom_site_fract_z
_atom_site_U_iso_or_equiv
_atom_site_adp_type
_atom_site_occupancy
_atom_site_calc_flag
_atom_site_refinement_flags
_atom_site_disorder_assembly
_atom_site_disorder_group
Mo1 Mo 0.30432(3) 0.57638(2) 0.13472(2) 0.02005(8) Uani 1 d . . .
Mo3 Mo 0.15188(3) 0.35948(2) 0.10353(2) 0.01964(8) Uani 1 d . . .
Mo2 Mo -0.15684(3) 0.28425(2) -0.02687(2) 0.01840(8) Uani 1 d . . .
O4 O 0.3675(3) 0.6020(2) 0.2595(2) 0.0341(7) Uani 1 d . . .
O2 O 0.1525(2) 0.54698(19) -0.01412(19) 0.0169(5) Uani 1 d . . .
O1 O -0.0175(2) 0.63829(19) 0.04100(19) 0.0169(5) Uani 1 d . . .
O3 O 0.1070(2) 0.51690(19) 0.12710(19) 0.0172(5) Uani 1 d . . .
O6 O -0.2789(3) 0.2703(2) 0.0148(2) 0.0301(6) Uani 1 d . . .
O7 O -0.1329(3) 0.1644(2) -0.0833(2) 0.0289(6) Uani 1 d . . .
O5 O 0.4307(3) 0.5983(2) 0.0998(2) 0.0368(7) Uani 1 d . . .
Mo4 Mo 0.33053(3) 0.67614(2) 0.55475(2) 0.01876(8) Uani 1 d . . .
Mo5 Mo 0.62352(3) 0.73948(2) 0.56380(2) 0.02205(8) Uani 1 d . . .
Mo6 Mo 0.20218(3) 0.43557(2) 0.48831(2) 0.02115(8) Uani 1 d . . .
O8 O 0.2260(3) 0.3928(2) 0.2283(2) 0.0377(7) Uani 1 d . . .
Al2 Al 0.5000 0.5000 0.5000 0.0156(3) Uani 1 d S . .
Al1 Al 0.0000 0.5000 0.0000 0.0143(3) Uani 1 d S . .
Cu1 Cu -0.28697(5) 0.26323(4) 0.18972(4) 0.02687(11) Uani 1 d . . .
O9 O 0.5015(2) 0.74361(19) 0.63135(18) 0.0237(6) Uani 1 d . . .
O10 O 0.4534(2) 0.60445(19) 0.4598(2) 0.0173(5) Uani 1 d . . .
O11 O 0.5961(2) 0.45446(18) 0.41302(19) 0.0185(5) Uani 1 d . . .
O12 O 0.2096(2) 0.55305(19) 0.45917(19) 0.0228(5) Uani 1 d . . .
Cu2 Cu -0.14959(5) 0.08720(4) -0.37289(4) 0.03297(12) Uani 1 d . . .
O13 O 0.3506(2) 0.40437(19) 0.4106(2) 0.0181(5) Uani 1 d . . .
O14 O -0.0226(2) 0.33350(19) 0.10050(18) 0.0226(5) Uani 1 d . . .
O15 O 0.2419(2) 0.70039(19) 0.14896(18) 0.0229(5) Uani 1 d . . .
O16 O 0.2771(2) 0.43034(19) 0.07567(19) 0.0224(5) Uani 1 d . . .
O17 O 0.2677(3) 0.7112(2) 0.6494(2) 0.0269(6) Uani 1 d . . .
O18 O 0.7063(3) 0.66002(19) 0.4746(2) 0.0257(6) Uani 1 d . . .
O19 O 0.0779(3) 0.3575(2) 0.3858(2) 0.0368(7) Uani 1 d . . .
O20 O 0.2814(3) 0.7472(2) 0.4893(2) 0.0295(6) Uani 1 d . . .
O21 O 0.1732(3) 0.2408(2) 0.0444(2) 0.0390(7) Uani 1 d . . .
O22 O 0.5687(3) 0.8110(2) 0.5014(2) 0.0376(7) Uani 1 d . . .
O23 O 0.1468(3) 0.4747(2) 0.5868(2) 0.0353(7) Uani 1 d . . .
O24 O -0.1432(4) 0.3733(3) 0.2373(3) 0.0411(9) Uani 1 d . . .
O25 O 0.7503(3) 0.8168(2) 0.6663(2) 0.0374(7) Uani 1 d . . .
O26 O -0.4037(4) 0.3593(3) 0.1848(4) 0.0449(9) Uani 1 d . . .
N1 N -0.1918(3) 0.1510(3) 0.1641(2) 0.0277(7) Uani 1 d . . .
N2 N -0.4279(3) 0.1492(3) 0.1481(2) 0.0279(7) Uani 1 d . . .
C1 C -0.5451(4) 0.1585(4) 0.1496(3) 0.0378(10) Uani 1 d . . .
H1 H -0.5686 0.2227 0.1627 0.045 Uiso 1 calc R . .
C2 C -0.0699(4) 0.1592(4) 0.1702(3) 0.0379(10) Uani 1 d . . .
H2 H -0.0196 0.2245 0.1936 0.046 Uiso 1 calc R . .
C3 C -0.2622(4) 0.0587(3) 0.1334(3) 0.0324(9) Uani 1 d . . .
C4 C -0.3944(4) 0.0583(3) 0.1299(3) 0.0307(9) Uani 1 d . . .
C5 C -0.6327(5) 0.0766(4) 0.1325(4) 0.0499(14) Uani 1 d . . .
H5 H -0.7153 0.0846 0.1345 0.060 Uiso 1 calc R . .
C6 C -0.5989(6) -0.0165(4) 0.1125(4) 0.0560(15) Uani 1 d . . .
H6 H -0.6583 -0.0738 0.0997 0.067 Uiso 1 calc R . .
C7 C -0.4789(5) -0.0260(4) 0.1112(3) 0.0454(12) Uani 1 d . . .
H7 H -0.4541 -0.0898 0.0975 0.054 Uiso 1 calc R . .
C8 C -0.0160(5) 0.0753(5) 0.1435(4) 0.0518(13) Uani 1 d . . .
H8 H 0.0704 0.0829 0.1476 0.062 Uiso 1 calc R . .
C9 C -0.2104(5) -0.0276(4) 0.1069(4) 0.0483(13) Uani 1 d . . .
H9 H -0.2605 -0.0925 0.0859 0.058 Uiso 1 calc R . .
N3 N -0.0602(3) -0.0256(3) -0.4199(3) 0.0298(8) Uani 1 d . . .
O27 O -0.2570(4) 0.1873(3) -0.3418(3) 0.0508(10) Uani 1 d . . .
N4 N -0.2801(3) 0.0024(3) -0.5088(3) 0.0316(8) Uani 1 d . . .
C10 C -0.2501(4) -0.0848(3) -0.5609(3) 0.0283(9) Uani 1 d . . .
C11 C -0.1300(4) -0.1040(3) -0.5067(3) 0.0260(8) Uani 1 d . . .
C12 C -0.0911(4) -0.1958(3) -0.5386(3) 0.0331(9) Uani 1 d . . .
H12 H -0.1419 -0.2507 -0.5997 0.040 Uiso 1 calc R . .
C13 C 0.0212(5) -0.2068(4) -0.4813(4) 0.0412(11) Uani 1 d . . .
H13 H 0.0478 -0.2700 -0.5009 0.049 Uiso 1 calc R . .
C14 C 0.0944(5) -0.1252(4) -0.3953(4) 0.0429(11) Uani 1 d . . .
H14 H 0.1743 -0.1304 -0.3562 0.051 Uiso 1 calc R . .
C15 C 0.0515(4) -0.0356(4) -0.3660(3) 0.0393(11) Uani 1 d . . .
H15 H 0.1025 0.0205 -0.3060 0.047 Uiso 1 calc R . .
C16 C -0.3913(5) 0.0234(4) -0.5510(4) 0.0426(11) Uani 1 d . . .
H16 H -0.4145 0.0840 -0.5139 0.051 Uiso 1 calc R . .
C17 C -0.4729(5) -0.0394(4) -0.6455(4) 0.0510(13) Uani 1 d . . .
H17 H -0.5508 -0.0223 -0.6735 0.061 Uiso 1 calc R . .
C18 C -0.3272(5) -0.1502(4) -0.6567(3) 0.0422(11) Uani 1 d . . .
H18 H -0.3025 -0.2103 -0.6931 0.051 Uiso 1 calc R . .
C19 C -0.4398(5) -0.1272(4) -0.6987(4) 0.0502(13) Uani 1 d . . .
H19 H -0.4946 -0.1719 -0.7643 0.060 Uiso 1 calc R . .
C20 C -0.0861(5) -0.0183(4) 0.1114(4) 0.0584(16) Uani 1 d . . .
H20 H -0.0496 -0.0768 0.0921 0.070 Uiso 1 calc R . .
O28 O -0.2163(3) 0.0232(3) -0.2813(3) 0.0340(7) Uani 1 d . . .
O29 O 0.0601(5) 0.5877(4) 0.2983(3) 0.0508(10) Uani 1 d . . .
O30 O -0.5563(4) 0.3126(4) 0.0006(4) 0.0579(11) Uani 1 d . . .
O31 O 0.6351(4) 0.5750(4) 0.2706(3) 0.0540(10) Uani 1 d . . .
O32 O 0.1909(6) 0.4225(5) -0.1798(4) 0.109(2) Uani 1 d . . .
Cl1 Cl 0.02752(14) 0.19934(10) -0.24940(11) 0.0618(4) Uani 1 d . . .
H29A H 0.015(10) 0.605(8) 0.297(8) 0.14(5) Uiso 1 d . . .
H29B H 0.099(6) 0.576(4) 0.342(5) 0.054(18) Uiso 1 d . . .
H30A H -0.606(6) 0.339(4) 0.009(4) 0.048(18) Uiso 1 d . . .
H30B H -0.518(9) 0.349(7) -0.018(7) 0.13(4) Uiso 1 d . . .
H1 H -0.025(4) 0.670(3) 0.093(4) 0.030(13) Uiso 1 d . . .
H11 H 0.567(4) 0.447(3) 0.349(4) 0.038(13) Uiso 1 d . . .
H10 H 0.423(4) 0.597(3) 0.411(3) 0.023(13) Uiso 1 d . . .
H3 H 0.091(4) 0.538(4) 0.174(4) 0.032(14) Uiso 1 d . . .
H24A H -0.121(9) 0.392(7) 0.282(7) 0.11(4) Uiso 1 d . . .
H24B H -0.098(6) 0.373(5) 0.210(5) 0.06(2) Uiso 1 d . . .
H26A H -0.447(6) 0.349(5) 0.126(5) 0.06(2) Uiso 1 d . . .
H26B H -0.366(5) 0.405(4) 0.210(4) 0.029(17) Uiso 1 d . . .
H28A H -0.217(5) -0.033(4) -0.288(4) 0.044(16) Uiso 1 d . . .
H28B H -0.190(4) 0.055(4) -0.220(4) 0.030(13) Uiso 1 d . . .
H27A H -0.270(8) 0.221(7) -0.371(7) 0.13(3) Uiso 1 d . . .
H27B H -0.233(7) 0.223(6) -0.283(6) 0.10(3) Uiso 1 d . . .
H2 H 0.164(5) 0.514(4) -0.060(4) 0.040(15) Uiso 1 d . . .
H13 H 0.324(4) 0.395(3) 0.359(3) 0.006(10) Uiso 1 d . . .
H31A H 0.639(10) 0.634(8) 0.280(8) 0.16(5) Uiso 1 d . . .
H32A H 0.728(6) 0.585(5) 0.165(5) 0.07(2) Uiso 1 d . . .

loop_
_atom_site_aniso_label
_atom_site_aniso_U_11
_atom_site_aniso_U_22
_atom_site_aniso_U_33
_atom_site_aniso_U_23
_atom_site_aniso_U_13
_atom_site_aniso_U_12
Mo1 0.01357(15) 0.02218(16) 0.02094(16) 0.00877(13) 0.00155(12) 0.00194(12)
Mo3 0.01914(16) 0.02005(16) 0.01882(16) 0.00990(13) 0.00247(12) 0.00489(12)
Mo2 0.01823(15) 0.01674(16) 0.01927(15) 0.00763(12) 0.00541(12) 0.00074(12)
O4 0.0320(16) 0.0331(16) 0.0261(15) 0.0107(13) -0.0031(12) 0.0033(13)
O2 0.0183(12) 0.0189(13) 0.0153(13) 0.0066(11) 0.0089(10) 0.0038(10)
O1 0.0198(13) 0.0171(12) 0.0135(12) 0.0050(10) 0.0068(10) 0.0047(10)
O3 0.0192(13) 0.0205(13) 0.0120(12) 0.0061(11) 0.0060(10) 0.0045(10)
O6 0.0264(14) 0.0347(16) 0.0345(16) 0.0174(13) 0.0144(13) 0.0024(12)
O7 0.0304(15) 0.0192(14) 0.0309(15) 0.0073(12) 0.0063(12) 0.0038(11)
O5 0.0226(14) 0.0410(18) 0.0520(19) 0.0220(15) 0.0166(14) 0.0065(13)
Mo4 0.02229(16) 0.01877(16) 0.01877(15) 0.00938(13) 0.00885(13) 0.00852(13)
Mo5 0.02414(17) 0.01620(16) 0.02610(17) 0.00886(13) 0.00889(14) 0.00369(13)
Mo6 0.01835(16) 0.02134(16) 0.02196(16) 0.00717(13) 0.00691(13) 0.00320(13)
O8 0.0349(16) 0.0484(19) 0.0273(15) 0.0224(14) -0.0009(13) 0.0030(14)
Al2 0.0154(7) 0.0153(7) 0.0151(7) 0.0063(6) 0.0036(6) 0.0038(6)
Al1 0.0123(7) 0.0150(7) 0.0130(7) 0.0048(6) 0.0022(6) 0.0014(5)
Cu1 0.0267(2) 0.0234(2) 0.0295(3) 0.0094(2) 0.0110(2) 0.0020(2)
O9 0.0285(14) 0.0212(13) 0.0192(13) 0.0049(11) 0.0095(11) 0.0055(11)
O10 0.0206(13) 0.0191(13) 0.0131(13) 0.0086(11) 0.0039(11) 0.0058(10)
O11 0.0202(13) 0.0203(13) 0.0157(12) 0.0085(10) 0.0050(10) 0.0067(10)
O12 0.0224(13) 0.0232(13) 0.0218(13) 0.0099(11) 0.0046(11) 0.0078(11)
Cu2 0.0508(3) 0.0237(3) 0.0306(3) 0.0116(2) 0.0210(2) 0.0121(2)
O13 0.0172(13) 0.0192(13) 0.0125(13) 0.0051(11) -0.0001(11) 0.0024(10)
O14 0.0253(13) 0.0263(14) 0.0191(13) 0.0137(11) 0.0064(11) 0.0025(11)
O15 0.0246(13) 0.0180(13) 0.0187(13) 0.0038(10) 0.0027(11) 0.0019(11)
O16 0.0197(13) 0.0242(14) 0.0252(13) 0.0107(11) 0.0089(11) 0.0094(11)
O17 0.0318(15) 0.0288(15) 0.0245(14) 0.0112(12) 0.0147(12) 0.0099(12)
O18 0.0315(15) 0.0232(14) 0.0283(14) 0.0134(12) 0.0144(12) 0.0076(12)
O19 0.0250(15) 0.0328(16) 0.0381(17) 0.0079(14) 0.0006(13) -0.0005(13)
O20 0.0338(15) 0.0315(15) 0.0340(16) 0.0220(13) 0.0141(13) 0.0131(12)
O21 0.0373(17) 0.0255(15) 0.052(2) 0.0145(14) 0.0121(15) 0.0129(13)
O22 0.0441(18) 0.0353(17) 0.0501(19) 0.0283(15) 0.0232(15) 0.0168(14)
O23 0.0368(17) 0.0368(17) 0.0363(16) 0.0126(14) 0.0209(14) 0.0103(14)
O24 0.045(2) 0.0413(19) 0.0274(19) 0.0048(16) 0.0174(17) -0.0141(16)
O25 0.0341(16) 0.0265(15) 0.0386(17) 0.0042(13) 0.0075(14) 0.0011(13)
O26 0.053(2) 0.033(2) 0.051(2) 0.0200(19) 0.016(2) 0.0139(19)
N1 0.0316(18) 0.0312(18) 0.0251(17) 0.0147(15) 0.0121(15) 0.0073(15)
N2 0.0270(18) 0.0279(18) 0.0228(17) 0.0070(14) 0.0057(14) -0.0001(14)
C1 0.032(2) 0.046(3) 0.029(2) 0.009(2) 0.0119(19) 0.001(2)
C2 0.031(2) 0.053(3) 0.039(3) 0.025(2) 0.016(2) 0.010(2)
C3 0.040(2) 0.031(2) 0.0181(19) 0.0074(17) 0.0017(17) 0.0082(19)
C4 0.038(2) 0.027(2) 0.0189(19) 0.0075(17) 0.0017(17) -0.0015(18)
C5 0.036(3) 0.072(4) 0.035(3) 0.014(3) 0.017(2) -0.010(3)
C6 0.061(4) 0.057(4) 0.039(3) 0.016(3) 0.014(3) -0.025(3)
C7 0.054(3) 0.039(3) 0.034(3) 0.015(2) 0.006(2) -0.007(2)
C8 0.039(3) 0.072(4) 0.046(3) 0.025(3) 0.013(2) 0.026(3)
C9 0.052(3) 0.031(2) 0.039(3) 0.005(2) -0.004(2) 0.012(2)
N3 0.038(2) 0.0304(18) 0.0285(18) 0.0137(15) 0.0192(16) 0.0084(15)
O27 0.099(3) 0.039(2) 0.034(2) 0.0236(17) 0.033(2) 0.041(2)
N4 0.041(2) 0.0285(18) 0.0349(19) 0.0174(16) 0.0196(17) 0.0122(16)
C10 0.031(2) 0.030(2) 0.032(2) 0.0171(18) 0.0187(18) 0.0062(17)
C11 0.030(2) 0.028(2) 0.027(2) 0.0135(17) 0.0181(17) 0.0074(17)
C12 0.035(2) 0.027(2) 0.037(2) 0.0089(19) 0.020(2) 0.0046(18)
C13 0.043(3) 0.039(3) 0.053(3) 0.022(2) 0.027(2) 0.019(2)
C14 0.042(3) 0.054(3) 0.046(3) 0.028(2) 0.022(2) 0.022(2)
C15 0.042(3) 0.049(3) 0.031(2) 0.019(2) 0.016(2) 0.009(2)
C16 0.042(3) 0.043(3) 0.061(3) 0.033(3) 0.025(2) 0.023(2)
C17 0.039(3) 0.063(3) 0.057(3) 0.035(3) 0.009(2) 0.014(3)
C18 0.045(3) 0.039(3) 0.035(3) 0.009(2) 0.013(2) 0.006(2)
C19 0.042(3) 0.062(3) 0.042(3) 0.024(3) 0.006(2) 0.001(3)
C20 0.053(3) 0.054(3) 0.041(3) 0.002(3) -0.004(2) 0.031(3)
O28 0.0481(19) 0.0237(17) 0.0281(18) 0.0113(14) 0.0098(15) 0.0045(14)
O29 0.059(3) 0.074(3) 0.0258(18) 0.0237(18) 0.0146(18) 0.029(2)
O30 0.042(2) 0.081(3) 0.078(3) 0.048(3) 0.034(2) 0.032(2)
O31 0.0386(19) 0.073(3) 0.046(2) 0.022(2) 0.0104(16) 0.0176(19)
O32 0.093(4) 0.122(5) 0.089(4) -0.003(3) 0.060(4) 0.018(4)
Cl1 0.0707(9) 0.0392(7) 0.0579(8) -0.0088(6) 0.0420(7) -0.0145(6)

loop_
_atom_type_symbol
_atom_type_description
_atom_type_scat_dispersion_real
_atom_type_scat_dispersion_imag
_atom_type_scat_source
C C 0.0033 0.0016 'International Tables Vol C Tables 4.2.6.8 and 6.1.1.4'
H H 0.0000 0.0000 'International Tables Vol C Tables 4.2.6.8 and 6.1.1.4'
Al Al 0.0645 0.0514 'International Tables Vol C Tables 4.2.6.8 and 6.1.1.4'
Cu Cu 0.3201 1.2651 'International Tables Vol C Tables 4.2.6.8 and 6.1.1.4'
Mo Mo -1.6832 0.6857 'International Tables Vol C Tables 4.2.6.8 and 6.1.1.4'
N N 0.0061 0.0033 'International Tables Vol C Tables 4.2.6.8 and 6.1.1.4'
O O 0.0106 0.0060 'International Tables Vol C Tables 4.2.6.8 and 6.1.1.4'
Cl Cl 0.1484 0.1585 'International Tables Vol C Tables 4.2.6.8 and 6.1.1.4'

loop_
_geom_angle_atom_site_label_1
_geom_angle_atom_site_label_2
_geom_angle_atom_site_label_3
_geom_angle
_geom_angle_site_symmetry_1
_geom_angle_site_symmetry_3
_geom_angle_publ_flag
O5 Mo1 O4 105.23(15) . . ?
O5 Mo1 O16 97.25(13) . . ?
O4 Mo1 O16 100.66(12) . . ?
O5 Mo1 O15 99.70(13) . . ?
O4 Mo1 O15 98.15(12) . . ?
O16 Mo1 O15 150.32(10) . . ?
O5 Mo1 O3 161.49(13) . . ?
O4 Mo1 O3 92.09(12) . . ?
O16 Mo1 O3 72.71(10) . . ?
O15 Mo1 O3 83.91(10) . . ?
O5 Mo1 O2 96.07(12) . . ?
O4 Mo1 O2 157.93(12) . . ?
O16 Mo1 O2 81.97(10) . . ?
O15 Mo1 O2 72.18(10) . . ?
O3 Mo1 O2 67.56(9) . . ?
O21 Mo3 O8 105.65(15) . . ?
O21 Mo3 O16 97.76(13) . . ?
O8 Mo3 O16 100.19(13) . . ?
O21 Mo3 O14 101.62(13) . . ?
O8 Mo3 O14 97.81(13) . . ?
O16 Mo3 O14 148.83(10) . . ?
O21 Mo3 O3 159.61(13) . . ?
O8 Mo3 O3 93.85(13) . . ?
O16 Mo3 O3 72.46(10) . . ?
O14 Mo3 O3 81.15(10) . . ?
O21 Mo3 O1 93.96(13) . 2_565 ?
O8 Mo3 O1 159.34(13) . 2_565 ?
O16 Mo3 O1 83.18(10) . 2_565 ?
O14 Mo3 O1 71.39(9) . 2_565 ?
O3 Mo3 O1 67.54(9) . 2_565 ?
O6 Mo2 O7 105.19(14) . . ?
O6 Mo2 O14 97.37(12) . . ?
O7 Mo2 O14 100.82(12) . . ?
O6 Mo2 O15 101.74(12) . 2_565 ?
O7 Mo2 O15 97.00(12) . 2_565 ?
O14 Mo2 O15 149.39(11) . 2_565 ?
O6 Mo2 O2 93.52(12) . 2_565 ?
O7 Mo2 O2 160.08(11) . 2_565 ?
O14 Mo2 O2 83.17(10) . 2_565 ?
O15 Mo2 O2 72.05(10) 2_565 2_565 ?
O6 Mo2 O1 159.23(12) . 2_565 ?
O7 Mo2 O1 94.53(11) . 2_565 ?
O14 Mo2 O1 72.08(10) . 2_565 ?
O15 Mo2 O1 81.91(10) 2_565 2_565 ?
O2 Mo2 O1 67.91(9) 2_565 2_565 ?
Al1 O2 Mo1 103.73(11) . . ?
Al1 O2 Mo2 104.21(11) . 2_565 ?
Mo1 O2 Mo2 93.06(9) . 2_565 ?
Al1 O1 Mo2 103.45(11) . 2_565 ?
Al1 O1 Mo3 103.17(11) . 2_565 ?
Mo2 O1 Mo3 92.61(9) 2_565 2_565 ?
Al1 O3 Mo1 104.51(11) . . ?
Al1 O3 Mo3 104.49(11) . . ?
Mo1 O3 Mo3 91.68(9) . . ?
O20 Mo4 O17 106.05(13) . . ?
O20 Mo4 O9 101.88(13) . . ?
O17 Mo4 O9 98.93(12) . . ?
O20 Mo4 O12 95.82(12) . . ?
O17 Mo4 O12 100.04(12) . . ?
O9 Mo4 O12 149.27(11) . . ?
O20 Mo4 O11 158.76(11) . 2_666 ?
O17 Mo4 O11 93.78(11) . 2_666 ?
O9 Mo4 O11 82.03(10) . 2_666 ?
O12 Mo4 O11 72.81(10) . 2_666 ?
O20 Mo4 O10 92.68(11) . . ?
O17 Mo4 O10 160.80(11) . . ?
O9 Mo4 O10 72.56(10) . . ?
O12 Mo4 O10 81.77(10) . . ?
O11 Mo4 O10 68.33(9) 2_666 . ?
O22 Mo5 O25 106.07(15) . . ?
O22 Mo5 O9 99.76(13) . . ?
O25 Mo5 O9 97.83(13) . . ?
O22 Mo5 O18 97.98(13) . . ?
O25 Mo5 O18 101.62(13) . . ?
O9 Mo5 O18 148.82(11) . . ?
O22 Mo5 O13 157.84(13) . 2_666 ?
O25 Mo5 O13 95.28(12) . 2_666 ?
O9 Mo5 O13 82.78(10) . 2_666 ?
O18 Mo5 O13 71.42(10) . 2_666 ?
O22 Mo5 O10 92.64(13) . . ?
O25 Mo5 O10 159.98(13) . . ?
O9 Mo5 O10 71.47(10) . . ?
O18 Mo5 O10 82.32(10) . . ?
O13 Mo5 O10 67.11(9) 2_666 . ?
O19 Mo6 O23 106.49(15) . . ?
O19 Mo6 O12 98.98(13) . . ?
O23 Mo6 O12 101.83(13) . . ?
O19 Mo6 O18 102.09(13) . 2_666 ?
O23 Mo6 O18 96.08(13) . 2_666 ?
O12 Mo6 O18 147.11(11) . 2_666 ?
O19 Mo6 O13 95.49(13) . . ?
O23 Mo6 O13 156.73(13) . . ?
O12 Mo6 O13 81.73(10) . . ?
O18 Mo6 O13 71.41(10) 2_666 . ?
O19 Mo6 O11 159.83(12) . 2_666 ?
O23 Mo6 O11 92.77(12) . 2_666 ?
O12 Mo6 O11 70.60(9) . 2_666 ?
O18 Mo6 O11 81.27(10) 2_666 2_666 ?
O13 Mo6 O11 66.45(9) . 2_666 ?
O13 Al2 O13 180.0 . 2_666 ?
O13 Al2 O10 85.03(11) . 2_666 ?
O13 Al2 O10 94.97(11) 2_666 2_666 ?
O13 Al2 O10 94.97(11) . . ?
O13 Al2 O10 85.03(11) 2_666 . ?
O10 Al2 O10 180.0 2_666 . ?
O13 Al2 O11 94.92(11) . . ?
O13 Al2 O11 85.08(11) 2_666 . ?
O10 Al2 O11 85.40(10) 2_666 . ?
O10 Al2 O11 94.60(11) . . ?
O13 Al2 O11 85.08(11) . 2_666 ?
O13 Al2 O11 94.92(11) 2_666 2_666 ?
O10 Al2 O11 94.60(10) 2_666 2_666 ?
O10 Al2 O11 85.40(10) . 2_666 ?
O11 Al2 O11 180.0 . 2_666 ?
O3 Al1 O3 180.0 . 2_565 ?
O3 Al1 O2 84.20(11) . . ?
O3 Al1 O2 95.80(11) 2_565 . ?
O3 Al1 O2 95.80(11) . 2_565 ?
O3 Al1 O2 84.20(11) 2_565 2_565 ?
O2 Al1 O2 180.0 . 2_565 ?
O3 Al1 O1 84.78(11) . 2_565 ?
O3 Al1 O1 95.22(11) 2_565 2_565 ?
O2 Al1 O1 95.61(11) . 2_565 ?
O2 Al1 O1 84.39(11) 2_565 2_565 ?
O3 Al1 O1 95.22(11) . . ?
O3 Al1 O1 84.78(11) 2_565 . ?
O2 Al1 O1 84.39(11) . . ?
O2 Al1 O1 95.61(11) 2_565 . ?
O1 Al1 O1 180.0 2_565 . ?
O24 Cu1 N2 176.52(16) . . ?
O24 Cu1 O26 89.71(19) . . ?
N2 Cu1 O26 92.49(17) . . ?
O24 Cu1 N1 96.85(16) . . ?
N2 Cu1 N1 81.47(14) . . ?
O26 Cu1 N1 167.87(17) . . ?
O24 Cu1 O17 91.34(14) . 2_566 ?
N2 Cu1 O17 85.83(12) . 2_566 ?
O26 Cu1 O17 93.69(14) . 2_566 ?
N1 Cu1 O17 96.33(11) . 2_566 ?
Mo4 O9 Mo5 119.41(13) . . ?
Al2 O10 Mo4 102.94(11) . . ?
Al2 O10 Mo5 103.04(12) . . ?
Mo4 O10 Mo5 91.13(9) . . ?
Al2 O11 Mo4 103.32(11) . 2_666 ?
Al2 O11 Mo6 102.03(10) . 2_666 ?
Mo4 O11 Mo6 91.17(9) 2_666 2_666 ?
Mo6 O12 Mo4 119.79(13) . . ?
O27 Cu2 N3 172.56(17) . . ?
O27 Cu2 N4 91.78(16) . . ?
N3 Cu2 N4 80.90(14) . . ?
O27 Cu2 O28 87.32(15) . . ?
N3 Cu2 O28 92.58(13) . . ?
N4 Cu2 O28 99.76(13) . . ?
O27 Cu2 Cl1 91.84(14) . . ?
N3 Cu2 Cl1 95.53(11) . . ?
N4 Cu2 Cl1 161.52(11) . . ?
O28 Cu2 Cl1 98.50(10) . . ?
Al2 O13 Mo6 106.42(12) . . ?
Al2 O13 Mo5 104.78(12) . 2_666 ?
Mo6 O13 Mo5 92.83(10) . 2_666 ?
Mo2 O14 Mo3 118.23(12) . . ?
Mo1 O15 Mo2 117.42(12) . 2_565 ?
Mo3 O16 Mo1 116.76(12) . . ?
Mo4 O17 Cu1 148.52(15) . 2_566 ?
Mo5 O18 Mo6 117.62(13) . 2_666 ?
C2 N1 C3 119.2(4) . . ?
C2 N1 Cu1 126.3(3) . . ?
C3 N1 Cu1 114.4(3) . . ?
C1 N2 C4 119.4(4) . . ?
C1 N2 Cu1 125.2(3) . . ?
C4 N2 Cu1 114.8(3) . . ?
N2 C1 C5 121.4(5) . . ?
N1 C2 C8 121.5(5) . . ?
N1 C3 C9 120.8(4) . . ?
N1 C3 C4 114.8(4) . . ?
C9 C3 C4 124.4(4) . . ?
N2 C4 C7 121.5(4) . . ?
N2 C4 C3 114.2(4) . . ?
C7 C4 C3 124.4(4) . . ?
C6 C5 C1 119.2(5) . . ?
C7 C6 C5 119.5(5) . . ?
C6 C7 C4 119.1(5) . . ?
C20 C8 C2 120.0(5) . . ?
C20 C9 C3 119.3(5) . . ?
C15 N3 C11 119.1(4) . . ?
C15 N3 Cu2 125.5(3) . . ?
C11 N3 Cu2 114.5(3) . . ?
C10 N4 C16 118.1(4) . . ?
C10 N4 Cu2 114.5(3) . . ?
C16 N4 Cu2 127.4(3) . . ?
N4 C10 C18 122.0(4) . . ?
N4 C10 C11 114.3(4) . . ?
C18 C10 C11 123.7(4) . . ?
N3 C11 C12 121.1(4) . . ?
N3 C11 C10 114.8(4) . . ?
C12 C11 C10 124.0(4) . . ?
C13 C12 C11 119.5(4) . . ?
C14 C13 C12 118.9(4) . . ?
C13 C14 C15 119.6(5) . . ?
N3 C15 C14 121.7(4) . . ?
N4 C16 C17 122.6(5) . . ?
C19 C17 C16 118.6(5) . . ?
C19 C18 C10 119.1(5) . . ?
C18 C19 C17 119.6(5) . . ?
C8 C20 C9 119.1(5) . . ?

loop_
_geom_bond_atom_site_label_1
_geom_bond_atom_site_label_2
_geom_bond_distance
_geom_bond_site_symmetry_2
_geom_bond_publ_flag
Mo1 O5 1.702(3) . ?
Mo1 O4 1.710(3) . ?
Mo1 O16 1.927(3) . ?
Mo1 O15 1.935(3) . ?
Mo1 O3 2.276(3) . ?
Mo1 O2 2.279(3) . ?
Mo3 O21 1.688(3) . ?
Mo3 O8 1.701(3) . ?
Mo3 O16 1.921(3) . ?
Mo3 O14 1.953(3) . ?
Mo3 O3 2.291(2) . ?
Mo3 O1 2.301(2) 2_565 ?
Mo2 O6 1.698(3) . ?
Mo2 O7 1.705(3) . ?
Mo2 O14 1.919(3) . ?
Mo2 O15 1.938(3) 2_565 ?
Mo2 O2 2.282(3) 2_565 ?
Mo2 O1 2.295(2) 2_565 ?
O2 Al1 1.899(2) . ?
O2 Mo2 2.282(3) 2_565 ?
O1 Al1 1.907(2) . ?
O1 Mo2 2.295(2) 2_565 ?
O1 Mo3 2.301(2) 2_565 ?
O3 Al1 1.878(2) . ?
Mo4 O20 1.705(3) . ?
Mo4 O17 1.710(3) . ?
Mo4 O9 1.897(3) . ?
Mo4 O12 1.931(3) . ?
Mo4 O11 2.281(2) 2_666 ?
Mo4 O10 2.301(3) . ?
Mo5 O22 1.691(3) . ?
Mo5 O25 1.706(3) . ?
Mo5 O9 1.929(3) . ?
Mo5 O18 1.933(3) . ?
Mo5 O13 2.288(3) 2_666 ?
Mo5 O10 2.325(3) . ?
Mo6 O19 1.694(3) . ?
Mo6 O23 1.706(3) . ?
Mo6 O12 1.921(3) . ?
Mo6 O18 1.938(3) 2_666 ?
Mo6 O13 2.284(3) . ?
Mo6 O11 2.383(3) 2_666 ?
Al2 O13 1.881(3) . ?
Al2 O13 1.881(3) 2_666 ?
Al2 O10 1.891(3) 2_666 ?
Al2 O10 1.891(3) . ?
Al2 O11 1.903(2) . ?
Al2 O11 1.903(2) 2_666 ?
Al1 O3 1.878(2) 2_565 ?
Al1 O2 1.899(2) 2_565 ?
Al1 O1 1.907(2) 2_565 ?
Cu1 O24 1.945(3) . ?
Cu1 N2 1.980(3) . ?
Cu1 O26 1.986(4) . ?
Cu1 N1 1.986(3) . ?
Cu1 O17 2.283(3) 2_566 ?
O11 Mo4 2.281(2) 2_666 ?
O11 Mo6 2.383(3) 2_666 ?
Cu2 O27 1.960(4) . ?
Cu2 N3 1.989(3) . ?
Cu2 N4 2.011(4) . ?
Cu2 O28 2.206(3) . ?
Cu2 Cl1 2.2899(16) . ?
O13 Mo5 2.288(3) 2_666 ?
O15 Mo2 1.938(3) 2_565 ?
O17 Cu1 2.283(3) 2_566 ?
O18 Mo6 1.938(3) 2_666 ?
N1 C2 1.338(5) . ?
N1 C3 1.344(5) . ?
N2 C1 1.337(6) . ?
N2 C4 1.346(5) . ?
C1 C5 1.380(7) . ?
C2 C8 1.372(7) . ?
C3 C9 1.387(6) . ?
C3 C4 1.470(6) . ?
C4 C7 1.379(6) . ?
C5 C6 1.375(8) . ?
C6 C7 1.368(8) . ?
C8 C20 1.355(8) . ?
C9 C20 1.372(8) . ?
N3 C15 1.338(6) . ?
N3 C11 1.345(5) . ?
N4 C10 1.342(5) . ?
N4 C16 1.343(6) . ?
C10 C18 1.379(6) . ?
C10 C11 1.471(6) . ?
C11 C12 1.384(6) . ?
C12 C13 1.371(6) . ?
C13 C14 1.369(7) . ?
C14 C15 1.375(7) . ?
C16 C17 1.373(7) . ?
C17 C19 1.372(8) . ?
C18 C19 1.368(7) . ?

loop_
_geom_hbond_atom_site_label_D
_geom_hbond_atom_site_label_H
_geom_hbond_atom_site_label_A
_geom_hbond_distance_DH
_geom_hbond_distance_HA
_geom_hbond_distance_DA
_geom_hbond_angle_DHA
_geom_hbond_site_symmetry_A
O24 H24B O14 0.74(7) 2.00(7) 2.711(5) 161(7) .
O24 H24A O23 0.59(9) 2.31(9) 2.772(5) 137(11) 2_566
O24 H24A O19 0.59(9) 2.55(9) 2.931(5) 126(11) .
O10 H10 O4 0.69(4) 2.25(5) 2.916(4) 165(5) .
O13 H13 O8 0.71(4) 1.97(4) 2.667(4) 167(4) .
